data_7150266
loop_
_publ_author_name
'Schmid, Sylvia'
'R\"ottgen, Martin'
'Thewalt, Ulf'
'Austel, Volkhard'

_publ_section_title
;
 Synthesis and conformational properties of
 2,6-bis-anilino-3-nitropyridines.
;
_journal_issue 18
_journal_name_full 'Organic &amp; biomolecular chemistry'
_journal_page_first 3408
_journal_page_last 3421
_journal_paper_doi 10.1039/b508819b
_journal_volume 3
_journal_year 2005
_chemical_formula_sum 'C22 H22 N4 O4'
_chemical_formula_weight 406.44
_chemical_name_systematic
;
2-Anilino-6-(N-tert-bytyloxycarbonylanilino)-3-nitropyridine
;
_space_group_IT_number 2
_symmetry_cell_setting triclinic
_symmetry_space_group_name_Hall '-P 1'
_symmetry_space_group_name_H-M 'P -1'
_atom_sites_solution_hydrogens geom
_atom_sites_solution_primary direct
_atom_sites_solution_secondary difmap
_cell_angle_alpha 72.57(2)
_cell_angle_beta 83.91(2)
_cell_angle_gamma 75.36(2)
_cell_formula_units_Z 2
_cell_length_a 8.5952(16)
_cell_length_b 9.790(2)
_cell_length_c 13.308(2)
_cell_measurement_temperature 173(2)
_cell_volume 1033.2(4)
_computing_cell_refinement 'IPDS software (STOE, 1997)'
_computing_data_collection 'IPDS software (STOE, 1997)'
_computing_data_reduction 'IPDS software (STOE, 1997)'
_computing_molecular_graphics 'ORTEP-3 (Johnson & Burnett, 1996)'
_computing_publication_material 'SHELXL-97 (Sheldrick, 1997)'
_computing_structure_refinement 'SHELXL-97 (Sheldrick, 1997)'
_computing_structure_solution 'SHELXS-86 (Sheldrick, 1986)'
_diffrn_ambient_temperature 173(2)
_diffrn_measured_fraction_theta_full 0.925
_diffrn_measured_fraction_theta_max 0.925
_diffrn_measurement_device_type 'STOE IPDS system'
_diffrn_measurement_method 'Imaging plate'
_diffrn_radiation_monochromator graphite
_diffrn_radiation_source 'fine-focus sealed tube'
_diffrn_radiation_type MoK\a
_diffrn_radiation_wavelength 0.71073
_diffrn_reflns_av_R_equivalents 0.0519
_diffrn_reflns_av_sigmaI/netI 0.0457
_diffrn_reflns_limit_h_max 10
_diffrn_reflns_limit_h_min -10
_diffrn_reflns_limit_k_max 12
_diffrn_reflns_limit_k_min -11
_diffrn_reflns_limit_l_max 16
_diffrn_reflns_limit_l_min -16
_diffrn_reflns_number 11455
_diffrn_reflns_theta_full 26.01
_diffrn_reflns_theta_max 26.01
_diffrn_reflns_theta_min 2.24
_exptl_absorpt_coefficient_mu 0.092
_exptl_absorpt_correction_T_max 0.9729
_exptl_absorpt_correction_T_min 0.9641
_exptl_crystal_colour yellow
_exptl_crystal_density_diffrn 1.307
_exptl_crystal_density_method 'not measured'
_exptl_crystal_description needles
_exptl_crystal_F_000 428
_exptl_crystal_size_max 0.40
_exptl_crystal_size_mid 0.30
_exptl_crystal_size_min 0.30
_refine_diff_density_max 0.365
_refine_diff_density_min -0.243
_refine_diff_density_rms 0.039
_refine_ls_extinction_method none
_refine_ls_goodness_of_fit_ref 1.014
_refine_ls_hydrogen_treatment mixed
_refine_ls_matrix_type full
_refine_ls_number_parameters 278
_refine_ls_number_reflns 3763
_refine_ls_number_restraints 0
_refine_ls_restrained_S_all 1.014
_refine_ls_R_factor_all 0.0588
_refine_ls_R_factor_gt 0.0401
_refine_ls_shift/su_max 0.001
_refine_ls_shift/su_mean 0.000
_refine_ls_structure_factor_coef Fsqd
_refine_ls_weighting_details 'calc w=1/[\s^2^(Fo^2^)+(0.0640P)^2^+0.0000P] where P=(Fo^2^+2Fc^2^)/3'
_refine_ls_weighting_scheme calc
_refine_ls_wR_factor_gt 0.1023
_refine_ls_wR_factor_ref 0.1090
_reflns_number_gt 2720
_reflns_number_total 3763
_reflns_threshold_expression >2sigma(I)
_cod_data_source_file b508819b.txt
_cod_data_source_block 7i
_cod_original_cell_volume 1033.1(3)
_cod_original_sg_symbol_H-M P-1
_cod_database_code 7150266

loop_
_symmetry_equiv_pos_as_xyz
'x, y, z'
'-x, -y, -z'

loop_
_atom_site_label
_atom_site_type_symbol
_atom_site_fract_x
_atom_site_fract_y
_atom_site_fract_z
_atom_site_U_iso_or_equiv
_atom_site_adp_type
_atom_site_occupancy
_atom_site_symmetry_multiplicity
_atom_site_calc_flag
_atom_site_refinement_flags
_atom_site_disorder_assembly
_atom_site_disorder_group
O1 O 0.38303(16) 0.02863(14) 0.27324(8) 0.0416(3) Uani 1 1 d . . .
O2 O 0.4427(2) 0.23938(16) 0.21777(9) 0.0620(5) Uani 1 1 d . . .
O3 O 0.48501(15) 0.32955(14) 0.69824(8) 0.0385(3) Uani 1 1 d . . .
O4 O 0.28044(14) 0.31405(13) 0.82165(8) 0.0342(3) Uani 1 1 d . . .
N1 N 0.27739(16) 0.09250(14) 0.57211(9) 0.0269(3) Uani 1 1 d . . .
N2 N 0.40037(19) 0.14224(16) 0.28892(10) 0.0356(3) Uani 1 1 d . . .
N3 N 0.26117(18) -0.05463(15) 0.46781(10) 0.0306(3) Uani 1 1 d . . .
HN3 H 0.286(3) -0.073(2) 0.4058(16) 0.053(6) Uiso 1 1 d . . .
N4 N 0.27824(16) 0.22463(14) 0.68791(9) 0.0273(3) Uani 1 1 d . . .
C1 C 0.1559(2) 0.15377(18) 0.74883(11) 0.0284(4) Uani 1 1 d . . .
C2 C 0.1993(2) 0.02240(19) 0.82700(11) 0.0359(4) Uani 1 1 d . . .
H2 H 0.3093 -0.0212 0.8425 0.043 Uiso 1 1 calc R . .
C3 C 0.0796(3) -0.0444(2) 0.88236(13) 0.0441(5) Uani 1 1 d . . .
H3 H 0.1076 -0.1341 0.9368 0.053 Uiso 1 1 calc R . .
C4 C -0.0800(3) 0.0183(2) 0.85912(13) 0.0454(5) Uani 1 1 d . . .
H4 H -0.1613 -0.0283 0.8974 0.055 Uiso 1 1 calc R . .
C5 C -0.1217(2) 0.1485(2) 0.78042(13) 0.0419(4) Uani 1 1 d . . .
H5 H -0.2314 0.1908 0.7638 0.050 Uiso 1 1 calc R . .
C6 C -0.0032(2) 0.21770(19) 0.72548(12) 0.0332(4) Uani 1 1 d . . .
H6 H -0.0316 0.3085 0.6722 0.040 Uiso 1 1 calc R . .
C7 C 0.3619(2) 0.29413(17) 0.73399(11) 0.0283(4) Uani 1 1 d . . .
C8 C 0.3509(2) 0.35591(18) 0.90170(11) 0.0323(4) Uani 1 1 d . . .
C9 C 0.4808(3) 0.2253(3) 0.95444(15) 0.0573(6) Uani 1 1 d . . .
H9A H 0.4363 0.1378 0.9804 0.069 Uiso 1 1 calc R . .
H9B H 0.5210 0.2450 1.0137 0.069 Uiso 1 1 calc R . .
H9C H 0.5694 0.2085 0.9035 0.069 Uiso 1 1 calc R . .
C10 C 0.4097(3) 0.4936(2) 0.85465(15) 0.0614(7) Uani 1 1 d . . .
H10A H 0.5072 0.4728 0.8112 0.074 Uiso 1 1 calc R . .
H10B H 0.4341 0.5295 0.9111 0.074 Uiso 1 1 calc R . .
H10C H 0.3263 0.5688 0.8108 0.074 Uiso 1 1 calc R . .
C11 C 0.2091(3) 0.3799(3) 0.97691(15) 0.0556(6) Uani 1 1 d . . .
H11A H 0.1256 0.4641 0.9410 0.067 Uiso 1 1 calc R . .
H11B H 0.2439 0.3996 1.0379 0.067 Uiso 1 1 calc R . .
H11C H 0.1657 0.2916 1.0006 0.067 Uiso 1 1 calc R . .
C12 C 0.31758(19) 0.20754(17) 0.58594(11) 0.0263(3) Uani 1 1 d . . .
C13 C 0.3857(2) 0.30780(18) 0.50643(11) 0.0299(4) Uani 1 1 d . . .
H13 H 0.4131 0.3892 0.5191 0.036 Uiso 1 1 calc R . .
C14 C 0.4106(2) 0.28248(18) 0.40936(11) 0.0308(4) Uani 1 1 d . . .
H14 H 0.4556 0.3481 0.3528 0.037 Uiso 1 1 calc R . .
C15 C 0.3710(2) 0.16214(17) 0.39262(11) 0.0284(4) Uani 1 1 d . . .
C16 C 0.30196(19) 0.06527(17) 0.47765(11) 0.0270(4) Uani 1 1 d . . .
C17 C 0.1828(2) -0.15647(17) 0.54002(11) 0.0288(4) Uani 1 1 d . . .
C18 C 0.0983(2) -0.13503(18) 0.63132(13) 0.0353(4) Uani 1 1 d . . .
H18 H 0.0933 -0.0483 0.6510 0.042 Uiso 1 1 calc R . .
C19 C 0.0216(2) -0.24153(19) 0.69318(14) 0.0393(4) Uani 1 1 d . . .
H19 H -0.0349 -0.2274 0.7560 0.047 Uiso 1 1 calc R . .
C20 C 0.0251(2) -0.36750(19) 0.66593(14) 0.0395(4) Uani 1 1 d . . .
H20 H -0.0293 -0.4388 0.7089 0.047 Uiso 1 1 calc R . .
C21 C 0.1092(2) -0.38848(19) 0.57512(14) 0.0389(4) Uani 1 1 d . . .
H21 H 0.1125 -0.4748 0.5555 0.047 Uiso 1 1 calc R . .
C22 C 0.1880(2) -0.28501(18) 0.51302(12) 0.0347(4) Uani 1 1 d . . .
H22 H 0.2465 -0.3011 0.4513 0.042 Uiso 1 1 calc R . .

loop_
_atom_site_aniso_label
_atom_site_aniso_U_11
_atom_site_aniso_U_22
_atom_site_aniso_U_33
_atom_site_aniso_U_23
_atom_site_aniso_U_13
_atom_site_aniso_U_12
O1 0.0544(9) 0.0479(8) 0.0318(6) -0.0192(5) 0.0036(5) -0.0208(6)
O2 0.1095(14) 0.0635(9) 0.0246(6) -0.0100(6) 0.0139(7) -0.0502(9)
O3 0.0338(8) 0.0587(8) 0.0314(6) -0.0170(5) 0.0043(5) -0.0231(6)
O4 0.0347(8) 0.0457(7) 0.0312(5) -0.0200(5) 0.0064(5) -0.0175(5)
N1 0.0277(8) 0.0300(7) 0.0236(6) -0.0069(5) -0.0007(5) -0.0087(6)
N2 0.0428(10) 0.0431(8) 0.0252(7) -0.0105(6) 0.0008(6) -0.0173(7)
N3 0.0378(9) 0.0321(7) 0.0251(6) -0.0093(5) 0.0005(5) -0.0129(6)
N4 0.0268(8) 0.0353(7) 0.0238(6) -0.0107(5) 0.0031(5) -0.0131(6)
C1 0.0306(10) 0.0362(9) 0.0235(7) -0.0135(6) 0.0041(6) -0.0129(7)
C2 0.0400(12) 0.0414(10) 0.0258(7) -0.0074(7) 0.0007(7) -0.0116(8)
C3 0.0591(15) 0.0458(11) 0.0282(8) -0.0058(7) 0.0058(8) -0.0222(10)
C4 0.0505(14) 0.0588(12) 0.0366(9) -0.0176(8) 0.0179(8) -0.0327(10)
C5 0.0307(12) 0.0587(12) 0.0420(9) -0.0202(9) 0.0068(7) -0.0168(9)
C6 0.0323(11) 0.0389(9) 0.0307(8) -0.0113(7) 0.0017(6) -0.0121(8)
C7 0.0277(10) 0.0342(9) 0.0243(7) -0.0086(6) 0.0012(6) -0.0097(7)
C8 0.0401(11) 0.0378(9) 0.0236(7) -0.0124(6) -0.0009(6) -0.0129(8)
C9 0.0593(16) 0.0672(14) 0.0369(10) -0.0145(9) -0.0070(9) 0.0022(11)
C10 0.099(2) 0.0589(14) 0.0422(10) -0.0157(9) -0.0057(11) -0.0438(13)
C11 0.0592(16) 0.0724(15) 0.0467(10) -0.0360(10) 0.0140(9) -0.0193(11)
C12 0.0235(10) 0.0315(8) 0.0244(7) -0.0087(6) -0.0019(6) -0.0058(7)
C13 0.0335(10) 0.0317(8) 0.0274(7) -0.0087(6) 0.0007(6) -0.0127(7)
C14 0.0299(10) 0.0360(9) 0.0259(7) -0.0054(6) 0.0024(6) -0.0121(7)
C15 0.0295(10) 0.0345(9) 0.0216(7) -0.0080(6) -0.0014(6) -0.0079(7)
C16 0.0254(10) 0.0303(8) 0.0247(7) -0.0067(6) -0.0031(6) -0.0058(7)
C17 0.0270(10) 0.0294(8) 0.0300(7) -0.0058(6) -0.0058(6) -0.0076(7)
C18 0.0358(11) 0.0311(9) 0.0405(9) -0.0113(7) 0.0019(7) -0.0102(8)
C19 0.0389(12) 0.0377(10) 0.0419(9) -0.0107(7) 0.0064(7) -0.0138(8)
C20 0.0367(12) 0.0326(9) 0.0476(10) -0.0055(7) 0.0000(8) -0.0131(8)
C21 0.0403(12) 0.0298(9) 0.0497(10) -0.0133(7) -0.0066(8) -0.0092(8)
C22 0.0367(11) 0.0351(9) 0.0350(8) -0.0128(7) -0.0036(7) -0.0086(8)

loop_
_atom_type_symbol
_atom_type_description
_atom_type_scat_dispersion_real
_atom_type_scat_dispersion_imag
_atom_type_scat_source
C C 0.0033 0.0016 'International Tables Vol C Tables 4.2.6.8 and 6.1.1.4'
H H 0.0000 0.0000 'International Tables Vol C Tables 4.2.6.8 and 6.1.1.4'
N N 0.0061 0.0033 'International Tables Vol C Tables 4.2.6.8 and 6.1.1.4'
O O 0.0106 0.0060 'International Tables Vol C Tables 4.2.6.8 and 6.1.1.4'

loop_
_geom_angle_atom_site_label_1
_geom_angle_atom_site_label_2
_geom_angle_atom_site_label_3
_geom_angle
_geom_angle_site_symmetry_1
_geom_angle_site_symmetry_3
_geom_angle_publ_flag
C7 O4 C8 122.29(13) . . ?
C12 N1 C16 120.40(13) . . ?
O2 N2 O1 121.43(13) . . ?
O2 N2 C15 118.51(14) . . ?
O1 N2 C15 120.06(13) . . ?
C16 N3 C17 130.59(14) . . ?
C7 N4 C12 122.68(13) . . ?
C7 N4 C1 119.90(12) . . ?
C12 N4 C1 117.15(12) . . ?
C6 C1 C2 121.07(16) . . ?
C6 C1 N4 118.74(14) . . ?
C2 C1 N4 120.17(15) . . ?
C1 C2 C3 118.80(18) . . ?
C4 C3 C2 120.55(17) . . ?
C5 C4 C3 120.09(17) . . ?
C4 C5 C6 119.96(19) . . ?
C1 C6 C5 119.51(16) . . ?
O3 C7 O4 127.52(14) . . ?
O3 C7 N4 124.46(14) . . ?
O4 C7 N4 108.02(14) . . ?
O4 C8 C10 111.74(13) . . ?
O4 C8 C9 107.42(14) . . ?
C10 C8 C9 113.36(19) . . ?
O4 C8 C11 101.81(14) . . ?
C10 C8 C11 111.18(17) . . ?
C9 C8 C11 110.67(15) . . ?
N1 C12 C13 123.88(13) . . ?
N1 C12 N4 113.63(13) . . ?
C13 C12 N4 122.42(14) . . ?
C14 C13 C12 116.59(15) . . ?
C13 C14 C15 120.88(14) . . ?
C14 C15 C16 119.10(13) . . ?
C14 C15 N2 117.95(14) . . ?
C16 C15 N2 122.95(14) . . ?
N1 C16 N3 118.22(14) . . ?
N1 C16 C15 119.15(14) . . ?
N3 C16 C15 122.62(13) . . ?
C18 C17 C22 119.13(15) . . ?
C18 C17 N3 125.11(15) . . ?
C22 C17 N3 115.71(14) . . ?
C19 C18 C17 119.22(16) . . ?
C20 C19 C18 121.66(16) . . ?
C19 C20 C21 118.98(16) . . ?
C22 C21 C20 120.42(16) . . ?
C21 C22 C17 120.57(16) . . ?

loop_
_geom_bond_atom_site_label_1
_geom_bond_atom_site_label_2
_geom_bond_distance
_geom_bond_site_symmetry_2
_geom_bond_publ_flag
O1 N2 1.2379(18) . ?
O2 N2 1.2228(18) . ?
O3 C7 1.2025(19) . ?
O4 C7 1.3354(19) . ?
O4 C8 1.4811(18) . ?
N1 C12 1.325(2) . ?
N1 C16 1.3460(19) . ?
N2 C15 1.4381(19) . ?
N3 C16 1.352(2) . ?
N3 C17 1.414(2) . ?
N4 C7 1.395(2) . ?
N4 C12 1.4121(18) . ?
N4 C1 1.448(2) . ?
C1 C6 1.378(2) . ?
C1 C2 1.383(2) . ?
C2 C3 1.386(3) . ?
C3 C4 1.380(3) . ?
C4 C5 1.378(3) . ?
C5 C6 1.387(2) . ?
C8 C10 1.495(3) . ?
C8 C9 1.510(3) . ?
C8 C11 1.510(3) . ?
C12 C13 1.401(2) . ?
C13 C14 1.372(2) . ?
C14 C15 1.389(2) . ?
C15 C16 1.425(2) . ?
C17 C18 1.392(2) . ?
C17 C22 1.398(2) . ?
C18 C19 1.385(2) . ?
C19 C20 1.378(3) . ?
C20 C21 1.383(3) . ?
C21 C22 1.376(2) . ?

loop_
_cod_related_entry_id
_cod_related_entry_database
_cod_related_entry_code
1 ChemSpider 9878891
